data_2005941
loop_
_publ_author_name
'Taga, T.'
'Miwa, Y.'
'Min, Z.'

_publ_section_title
;
 \a,\b-Trehalose Monohydrate
;
_journal_issue 2
_journal_name_full 'Acta Crystallographica Section C'
_journal_page_first 234
_journal_page_last 236
_journal_paper_doi 10.1107/S0108270196012693
_journal_volume 53
_journal_year 1997
_chemical_formula_sum 'C12 H24 O12'
_chemical_formula_weight 360.314
_chemical_name_common '\a,\b-trehalose monohydrate'
_space_group_IT_number 4
_symmetry_cell_setting monoclinic
_symmetry_space_group_name_Hall 'P 2yb'
_symmetry_space_group_name_H-M 'P 1 21 1'
_cell_angle_alpha 90
_cell_angle_beta 111.68(2)
_cell_angle_gamma 90
_cell_formula_units_Z 2
_cell_length_a 9.770(3)
_cell_length_b 8.575(5)
_cell_length_c 10.096(2)
_cell_measurement_reflns_used 25
_cell_measurement_temperature 295.0
_cell_measurement_theta_max 12.85
_cell_measurement_theta_min 8.75
_cell_volume 786.0(6)
_computing_cell_refinement
;MSC/AFC Diffractometer Control Software (Molecular Structure Corporation,
 1988)
;
_computing_data_collection Rigaku/AFC5
_computing_data_reduction 'MSC/AFC Diffractometer Control Software'
_computing_molecular_graphics 'KPPXRAY '
_computing_publication_material 'EDCIF-J (Osaki & Taga, 1993)'
_computing_structure_refinement 'KPPXRAY ORFLS (Taga, Masuda, Higashi & Iizuka, 1991)'
_computing_structure_solution 'MULTAN88 (Main et al., 1988)'
_diffrn_ambient_temperature 295.0
_diffrn_measurement_device 'Rigaku AFC-5RU'
_diffrn_measurement_method \q/2\q
_diffrn_radiation_monochromator graphaite
_diffrn_radiation_source rotarix
_diffrn_radiation_type MoK\a
_diffrn_radiation_wavelength 0.7107
_diffrn_reflns_av_R_equivalents 0.007
_diffrn_reflns_limit_h_max 11
_diffrn_reflns_limit_h_min 0
_diffrn_reflns_limit_k_max 9
_diffrn_reflns_limit_k_min 0
_diffrn_reflns_limit_l_max 11
_diffrn_reflns_limit_l_min -11
_diffrn_reflns_number 1582
_diffrn_reflns_reduction_process MSC/AFC
_diffrn_reflns_theta_max 25
_diffrn_reflns_theta_min 1
_diffrn_standards_decay_% 2
_diffrn_standards_interval_count 150
_diffrn_standards_number 3
_exptl_absorpt_coefficient_mu 0.138
_exptl_absorpt_correction_type none
_exptl_crystal_colour colourless
_exptl_crystal_density_diffrn 1.5224
_exptl_crystal_density_meas 1.515
_exptl_crystal_density_method 'flotation in cyclohexane/CCl~4~'
_exptl_crystal_description prism
_exptl_crystal_F_000 384.0
_exptl_crystal_size_max 0.50
_exptl_crystal_size_mid 0.50
_exptl_crystal_size_min 0.30
_refine_diff_density_max 0.30
_refine_diff_density_min -0.29
_refine_ls_extinction_method none
_refine_ls_goodness_of_fit_obs 1.00
_refine_ls_hydrogen_treatment 'refxyz, all from D map'
_refine_ls_matrix_type full
_refine_ls_number_parameters 289
_refine_ls_number_reflns 1456
_refine_ls_R_factor_obs 0.041
_refine_ls_shift/esd_max 0.24
_refine_ls_structure_factor_coef F
_refine_ls_weighting_details 'w = 1/[\s^2^(F) + 0.023F^2^]'
_refine_ls_weighting_scheme calc
_refine_ls_wR_factor_obs 0.049
_reflns_number_observed 1456
_reflns_number_total 1484
_reflns_observed_criterion F>3\s(F)
_cod_data_source_file kh1115.cif
_cod_data_source_block NEOTREHA
_cod_depositor_comments
;
The following automatic conversions were performed:

'_refine_ls_weighting_scheme' value 'calc w = 1/[\s^2^(F) +
0.023F^2^]' was changed to 'calc'. New tag
'_refine_ls_weighting_details' was created. The value of the new tag
was set to 'w = 1/[\s^2^(F) + 0.023F^2^]'.

Automatic conversion script
Id: cif_fix_values 3143 2015-03-26 13:38:13Z robertas 
;
_cod_original_cell_volume 786.0(5)
_cod_original_sg_symbol_Hall 'P 2y1'
_cod_original_sg_symbol_H-M 'P 21'
_cod_original_formula_sum 'C12 H22 O11, H2 O'
_cod_database_code 2005941

loop_
_symmetry_equiv_pos_as_xyz
+X,+Y,+Z
-X,1/2+Y,-Z

loop_
_atom_site_aniso_label
_atom_site_aniso_U_11
_atom_site_aniso_U_12
_atom_site_aniso_U_13
_atom_site_aniso_U_22
_atom_site_aniso_U_23
_atom_site_aniso_U_33
C(1) .018(1) -.013(2) .012(1) .022(2) -.003(2) .028(1)
C(2) .023(1) .003(2) .012(1) .034(3) .007(2) .025(1)
C(3) .018(2) -.004(2) .005(1) .035(2) .000(2) .017(2)
C(4) .022(2) .000(2) .008(1) .030(2) .004(2) .022(2)
C(5) .020(2) -.004(2) .008(1) .023(2) .001(2) .022(2)
C(6) .021(2) .000(2) .009(1) .039(2) -.001(2) .025(2)
O(1) .017(1) .001(1) .0060(9) .031(1) -.001(1) .019(1)
O(2) .032(1) -.002(1) .0194(9) .052(2) .007(1) .030(1)
O(3) .022(1) -.010(2) .0069(9) .071(2) -.001(1) .017(1)
O(4) .023(1) -.008(1) .002(1) .029(1) .003(1) .025(1)
O(5) .022(1) .000(3) .0091(9) .026(1) -.000(2) .0214(9)
O(6) .028(1) .008(2) .013(1) .098(3) .001(2) .024(1)
C(1') .018(2) -.006(2) .006(1) .035(2) -.004(2) .018(2)
C(2') .016(2) .001(2) .009(2) .047(3) -.003(2) .027(2)
C(3') .017(2) .006(2) .005(1) .043(3) -.012(2) .030(2)
C(4') .023(2) .012(2) .002(2) .048(4) -.004(2) .023(2)
C(5') .023(2) -.005(2) .005(1) .037(3) -.004(2) .019(2)
C(6') .031(2) -.002(2) .009(2) .065(3) .003(2) .022(2)
O(2') .021(1) -.005(2) .014(1) .098(3) -.002(2) .032(1)
O(3') .020(1) .015(2) -.004(1) .066(2) -.021(2) .038(2)
O(4') .033(2) .017(2) .004(1) .101(4) -.005(2) .018(2)
O(5') .017(1) -.003(1) .0056(9) .044(2) .000(1) .019(1)
O(6') .027(1) .021(2) .011(1) .120(3) .011(2) .022(1)
O(W) .046(2) .038(4) .010(2) .179(6) -.027(3) .047(2)

loop_
_atom_site_label
_atom_site_fract_x
_atom_site_fract_y
_atom_site_fract_z
_atom_site_U_iso_or_equiv
_atom_site_thermal_displace_type
C(1) 0.3103(4) 0.772(1) 1.0507(4) .022(1) Ueq
C(2) 0.3686(4) 0.787(1) 1.2116(4) .026(1) Ueq
C(3) 0.4761(4) 0.921(1) 1.2625(4) .024(1) Ueq
C(4) 0.5949(4) 0.911(1) 1.1986(4) .025(1) Ueq
C(5) 0.5337(4) 0.879(1) 1.0387(4) .022(1) Ueq
C(6) 0.6569(4) 0.832(1) 0.9904(4) .028(1) Ueq
O(1) 0.2235(3) 0.904(1) 0.9890(2) .0223(9) Ueq
O(2) 0.2520(3) 0.811(1) 1.2605(3) .036(1) Ueq
O(3) 0.5502(3) 0.915(1) 1.4130(3) .037(1) Ueq
O(4) 0.6830(3) 1.049(1) 1.2295(3) .0277(9) Ueq
O(5) 0.4296(3) 0.752(1) 1.0046(2) .0229(6) Ueq
O(6) 0.6155(3) 0.850(1) 0.8419(3) .049(1) Ueq
C(1') 0.1433(4) 0.889(1) 0.8424(4) .024(1) Ueq
C(2') 0.0001(4) 0.981(1) 0.8025(4) .030(1) Ueq
C(3') -0.0814(4) 0.966(1) 0.6425(4) .031(1) Ueq
C(4') 0.0162(5) 1.019(1) 0.5628(5) .033(2) Ueq
C(5') 0.1635(4) 0.935(1) 0.6194(4) .027(1) Ueq
C(6') 0.2694(4) 1.001(1) 0.5575(4) .040(2) Ueq
O(2') -0.0906(3) 0.916(1) 0.8718(3) .049(1) Ueq
O(3') -0.2108(3) 1.061(1) 0.5996(3) .046(1) Ueq
O(4') -0.0492(4) 0.982(1) 0.4158(3) .052(2) Ueq
O(5') 0.2297(3) 0.955(1) 0.7704(3) .026(1) Ueq
O(6') 0.3965(3) 0.906(1) 0.5848(3) .056(1) Ueq
O(W) 0.0143(4) 1.008(2) 1.1469(4) .092(2) Ueq
H(1) 0.251(4) 0.680(5) 1.022(4) .01(1) Uiso
H(2) 0.415(4) 0.684(5) 1.247(4) .01(1) Uiso
H(3) 0.421(4) 1.024(5) 1.237(4) .02(1) Uiso
H(4) 0.670(5) 0.815(6) 1.251(5) .05(1) Uiso
H(5) 0.478(5) 0.980(6) 0.985(5) .03(1) Uiso
H(6A) 0.741(5) 0.897(5) 1.040(4) .03(1) Uiso
H(6B) 0.693(5) 0.719(6) 1.018(5) .03(1) Uiso
H(O2) 0.240(4) 0.725(5) 1.288(4) .01(1) Uiso
H(O3) 0.492(6) 0.906(7) 1.455(6) .06(1) Uiso
H(O4) 0.637(5) 1.129(6) 1.184(5) .04(1) Uiso
H(O6) 0.688(7) 0.87(1) 0.823(7) .13(3) Uiso
H(1') 0.128(4) 0.769(5) 0.812(4) .01(1) Uiso
H(2') 0.029(5) 1.106(6) 0.828(5) .03(1) Uiso
H(3') -0.107(5) 0.840(7) 0.617(5) .04(1) Uiso
H(4') 0.033(5) 1.147(6) 0.576(4) .03(1) Uiso
H(5') 0.144(4) 0.814(5) 0.601(4) .03(1) Uiso
H(6A') 0.224(5) 1.015(6) 0.458(5) .05(1) Uiso
H(6B') 0.304(6) 1.119(7) 0.599(5) .06(1) Uiso
H(O2') -0.084(8) 0.96(1) 0.945(9) .18(4) Uiso
H(O3') -0.283(6) 1.027(7) 0.538(5) .06(1) Uiso
H(O4') -0.13(1) 1.02(2) 0.38(1) .27(6) Uiso
H(O6') 0.447(6) 0.903(7) 0.677(6) .06(1) Uiso
H(1W) 0.089(6) 0.958(9) 1.174(6) .09(3) Uiso
H(2W) -0.016(8) 1.01(1) 1.224(8) .15(4) Uiso

loop_
_atom_type_symbol
_atom_type_scat_dispersion_real
_atom_type_scat_dispersion_imag
_atom_type_scat_source
C 0.002 0.002 International_Tables_Vol_IV_Table_2.2B
H 0.000 0.000 International_Tables_Vol_IV_Table_2.2B
O 0.008 0.006 International_Tables_Vol_IV_Table_2.2B

loop_
_geom_angle_atom_site_label_1
_geom_angle_atom_site_label_2
_geom_angle_atom_site_label_3
_geom_angle
_geom_angle_publ_flag
C(2) C(1) O(1) 109.3(6) yes
C(2) C(1) O(5) 109.5(3) yes
O(1) C(1) O(5) 112.6(5) yes
C(1) C(2) C(3) 111.6(5) yes
C(1) C(2) O(2) 110.8(3) yes
C(3) C(2) O(2) 108.6(6) yes
C(2) C(3) C(4) 110.8(5) yes
C(2) C(3) O(3) 110.5(6) yes
C(4) C(3) O(3) 106.5(3) yes
C(3) C(4) C(5) 113.3(3) yes
C(3) C(4) O(4) 110.6(6) yes
C(5) C(4) O(4) 110.4(5) yes
C(4) C(5) C(6) 110.0(3) yes
C(4) C(5) O(5) 110.8(5) yes
C(6) C(5) O(5) 107.3(6) yes
C(5) C(6) O(6) 111.4(3) yes
C(1) O(1) C(1') 113.7(6) yes
C(1) O(5) C(5) 115.1(6) yes
O(1) C(1') C(2') 109.4(5) yes
O(1) C(1') O(5') 107.3(4) yes
C(2') C(1') O(5') 108.6(6) yes
C(1') C(2') C(3') 107.8(5) yes
C(1') C(2') O(2') 110.1(6) yes
C(3') C(2') O(2') 108.1(4) yes
C(2') C(3') C(4') 110.6(4) yes
C(2') C(3') O(3') 109.3(5) yes
C(4') C(3') O(3') 109.0(5) yes
C(3') C(4') C(5') 110.5(5) yes
C(3') C(4') O(4') 110.9(4) yes
C(5') C(4') O(4') 106.6(5) yes
C(4') C(5') C(6') 111.5(6) yes
C(4') C(5') O(5') 109.7(5) yes
C(6') C(5') O(5') 106.8(4) yes
C(5') C(6') O(6') 112.9(6) yes
C(1') O(5') C(5') 112.2(4) yes

loop_
_geom_bond_atom_site_label_1
_geom_bond_site_symmetry_1
_geom_bond_atom_site_label_2
_geom_bond_site_symmetry_2
_geom_bond_distance
_geom_bond_publ_flag
C(1) . C(2) . 1.515(5) yes
C(1) . O(1) . 1.41(1) yes
C(1) . O(5) . 1.416(6) yes
C(2) . C(3) . 1.51(1) yes
C(2) . O(2) . 1.414(6) yes
C(3) . C(4) . 1.524(7) yes
C(3) . O(3) . 1.422(5) yes
C(4) . C(5) . 1.525(6) yes
C(4) . O(4) . 1.43(1) yes
C(5) . C(6) . 1.511(7) yes
C(5) . O(5) . 1.44(1) yes
C(6) . O(6) . 1.410(5) yes
O(1) . C(1') . 1.402(4) yes
C(1') . C(2') . 1.525(8) yes
C(1') . O(5') . 1.419(7) yes
C(2') . C(3') . 1.520(5) yes
C(2') . O(2') . 1.430(7) yes
C(3') . C(4') . 1.526(8) yes
C(3') . O(3') . 1.430(8) yes
C(4') . C(5') . 1.519(8) yes
C(4') . O(4') . 1.418(6) yes
C(5') . C(6') . 1.503(8) yes
C(5') . O(5') . 1.429(5) yes
C(6') . O(6') . 1.424(8) yes

loop_
_geom_torsion_atom_site_label_1
_geom_torsion_atom_site_label_2
_geom_torsion_atom_site_label_3
_geom_torsion_atom_site_label_4
_geom_torsion
_geom_torsion_publ_flag
C(1) C(2) C(3) C(4) -51.1(6) yes
C(1) C(2) C(3) O(3) -168.9(5) no
C(1) O(1) C(1') C(2') 148.9(5) yes
C(1) O(1) C(1') O(5') -93.4(7) yes
C(2) C(1) O(1) C(1') -169.3(4) yes
C(2) C(1) O(5) C(5) -61.0(8) yes
C(2) C(3) C(4) C(5) 46.7(8) yes
C(2) C(3) C(4) O(4) 171.4(4) no
C(3) C(4) C(5) C(6) -166.2(7) yes
C(3) C(4) C(5) O(5) -47.8(9) yes
C(4) C(5) C(6) O(6) -161.1(7) yes
C(4) C(5) O(5) C(1) 56.2(6) yes
C(6) C(5) O(5) C(1) 176.3(4) yes
O(1) C(1) C(2) C(3) -66.4(6) yes
O(1) C(1) C(2) O(2) 54.7(8) no
O(1) C(1) O(5) C(5) 60.9(5) yes
O(1) C(1') C(2') C(3') 178.3(6) yes
O(1) C(1') C(2') O(2') -63.9(7) no
O(1) C(1') O(5') C(5') 175.3(7) yes
O(2) C(2) C(3) C(4) -173.5(4) no
O(2) C(2) C(3) O(3) 68.7(6) no
O(3) C(3) C(4) C(5) 167.0(7) no
O(3) C(3) C(4) O(4) -68.3(7) no
O(4) C(4) C(5) C(6) 69.0(8) no
O(4) C(4) C(5) O(5) -172.6(5) no
O(5) C(1) C(2) C(3) 57.5(8) yes
O(5) C(1) C(2) O(2) 178.6(7) no
O(5) C(1) O(1) C(1') 68.8(6) yes
O(5) C(5) C(6) O(6) 78.4(7) yes
C(1') C(2') C(3') C(4') -55.5(8) yes
C(1') C(2') C(3') O(3') -175.5(6) no
C(2') C(1') O(5') C(5') -66.5(8) yes
C(2') C(3') C(4') C(5') 52.5(8) yes
C(2') C(3') C(4') O(4') 170.5(7) no
C(3') C(4') C(5') C(6') -172.0(5) yes
C(3') C(4') C(5') O(5') -53.9(8) yes
C(4') C(5') C(6') O(6') -167.9(5) yes
C(4') C(5') O(5') C(1') 62.3(9) yes
C(6') C(5') O(5') C(1') -176.7(6) yes
O(2') C(2') C(3') C(4') -174.5(7) no
O(2') C(2') C(3') O(3') 65.5(8) no
O(3') C(3') C(4') C(5') 172.7(5) no
O(3') C(3') C(4') O(4') -69.3(8) no
O(4') C(4') C(5') C(6') 67.4(7) no
O(4') C(4') C(5') O(5') -174.5(6) no
O(5') C(1') C(2') C(3') 61.4(7) yes
O(5') C(1') C(2') O(2') 179.2(5) no
O(5') C(5') C(6') O(6') 72.3(7) yes
